data_4133710
loop_
_publ_author_name
'Tanaka, Daiki'
'Kadonaga, Yuichiro'
'Manabe, Yoshiyuki'
'Fukase, Koichi'
'Sasaya, Shota'
'Maruyama, Hikaru'
'Nishimura, Sota'
'Yanagihara, Mayu'
'Konishi, Akihito'
'Yasuda, Makoto'

_publ_section_title
;
 Synthesis of Cage-Shaped Aluminum Aryloxides: Efficient Lewis Acid
 Catalyst for Stereoselective Glycosylation Driven by Flexible Shift of
 Four- to Five-Coordination.
;
_journal_issue 44
_journal_name_full 'Journal of the American Chemical Society'
_journal_page_first 17466
_journal_page_last 17471
_journal_paper_doi 10.1021/jacs.9b08875
_journal_volume 141
_journal_year 2019
_chemical_formula_moiety 'C42 H32 B N O3 Si'
_chemical_formula_sum 'C42 H32 B N O3 Si'
_chemical_formula_weight 637.62
_space_group_IT_number 15
_space_group_name_Hall '-C 2yc'
_space_group_name_H-M_alt 'C 1 2/c 1'
_symmetry_cell_setting monoclinic
_symmetry_Int_Tables_number 15
_symmetry_space_group_name_Hall '-C 2yc'
_symmetry_space_group_name_H-M 'C 1 2/c 1'
_atom_sites_solution_hydrogens geom
_atom_sites_solution_primary direct
_atom_sites_solution_secondary difmap
_cell_angle_alpha 90.0000
_cell_angle_beta 98.3239(19)
_cell_angle_gamma 90.0000
_cell_formula_units_Z 8
_cell_length_a 31.9492(11)
_cell_length_b 12.4895(4)
_cell_length_c 16.1636(6)
_cell_measurement_reflns_used 16443
_cell_measurement_temperature 123
_cell_measurement_theta_max 68.08
_cell_measurement_theta_min 3.63
_cell_volume 6381.8(4)
_computing_cell_refinement 'RAPID AUTO'
_computing_data_collection 'RAPID AUTO (Rigaku, ????)'
_computing_data_reduction 'RAPID AUTO'
_computing_molecular_graphics 'CrystalStructure 4.0'
_computing_publication_material 'CrystalStructure 4.0 (Rigaku, 2010)'
_computing_structure_refinement 'CRYSTALS (Carruthers, et al., 1999)'
_diffrn_ambient_temperature 123
_diffrn_detector_area_resol_mean 10.000
_diffrn_measured_fraction_theta_full 0.997
_diffrn_measured_fraction_theta_max 0.997
_diffrn_measurement_device_type 'Rigaku R-AXIS RAPID'
_diffrn_measurement_method \w
_diffrn_radiation_type 'Cu K\a'
_diffrn_radiation_wavelength 1.54187
_diffrn_reflns_av_R_equivalents 0.1669
_diffrn_reflns_limit_h_max 38
_diffrn_reflns_limit_h_min -38
_diffrn_reflns_limit_k_max 15
_diffrn_reflns_limit_k_min -14
_diffrn_reflns_limit_l_max 19
_diffrn_reflns_limit_l_min -19
_diffrn_reflns_number 34494
_diffrn_reflns_theta_full 68.22
_diffrn_reflns_theta_max 68.22
_diffrn_standards_number 0
_exptl_absorpt_coefficient_mu 0.990
_exptl_absorpt_correction_T_max 0.906
_exptl_absorpt_correction_T_min 0.274
_exptl_absorpt_correction_type multi-scan
_exptl_absorpt_process_details 'ABSCOR (Rigaku, 1995)'
_exptl_crystal_colour colorless
_exptl_crystal_density_diffrn 1.327
_exptl_crystal_density_method 'not measured'
_exptl_crystal_description prism
_exptl_crystal_F_000 2672.00
_exptl_crystal_size_max 0.400
_exptl_crystal_size_mid 0.100
_exptl_crystal_size_min 0.100
_refine_diff_density_max 0.801
_refine_diff_density_min -0.781
_refine_ls_extinction_method none
_refine_ls_goodness_of_fit_ref 1.194
_refine_ls_hydrogen_treatment constr
_refine_ls_number_parameters 465
_refine_ls_number_reflns 2823
_refine_ls_R_factor_gt 0.0797
_refine_ls_shift/su_max 0.003
_refine_ls_structure_factor_coef Fsqd
_refine_ls_weighting_details 'w = 1/\s^2^(Fo^2^)'
_refine_ls_weighting_scheme sigma
_refine_ls_wR_factor_ref 0.1528
_reflns_number_gt 1744
_reflns_number_total 5836
_reflns_threshold_expression F^2^>2.0\s(F^2^)
_cod_data_source_file 1bB_py.cif
_cod_data_source_block 429-Y(SiMe)-Ph-Py
_cod_database_code 4133710

loop_
_symmetry_equiv_pos_site_id
_symmetry_equiv_pos_as_xyz
1 +X,+Y,+Z
2 -X,+Y,1/2-Z
3 -X,-Y,-Z
4 +X,-Y,1/2+Z
5 1/2+X,1/2+Y,+Z
6 1/2-X,1/2+Y,1/2-Z
7 1/2-X,1/2-Y,-Z
8 1/2+X,1/2-Y,1/2+Z

loop_
_atom_site_label
_atom_site_type_symbol
_atom_site_fract_x
_atom_site_fract_y
_atom_site_fract_z
_atom_site_U_iso_or_equiv
_atom_site_adp_type
_atom_site_occupancy
_atom_site_symmetry_multiplicity
_atom_site_calc_flag
_atom_site_refinement_flags
Si1 Si 0.10038(8) 0.25440(17) 1.10227(12) 0.0619(9) Uani 1.0 8 d .
O2 O 0.13806(16) 0.3205(4) 0.9429(3) 0.0585(19) Uani 1.0 8 d .
O3 O 0.16621(15) 0.4231(4) 1.0655(3) 0.0549(18) Uani 1.0 8 d .
O4 O 0.09467(16) 0.4605(4) 0.9933(3) 0.0537(19) Uani 1.0 8 d .
N5 N 0.1565(3) 0.5072(6) 0.9288(4) 0.057(3) Uani 1.0 8 d .
C6 C 0.2749(3) 0.6020(7) 1.0750(5) 0.078(4) Uani 1.0 8 d .
C7 C 0.3107(3) 0.5742(7) 1.0407(5) 0.075(4) Uani 1.0 8 d .
C8 C 0.3197(3) 0.4675(8) 1.0326(4) 0.063(4) Uani 1.0 8 d .
C9 C 0.2927(3) 0.3882(7) 1.0554(5) 0.060(4) Uani 1.0 8 d .
C10 C 0.2572(3) 0.4156(7) 1.0911(5) 0.052(3) Uani 1.0 8 d .
C11 C 0.2489(3) 0.5230(7) 1.1006(4) 0.061(4) Uani 1.0 8 d .
C12 C 0.1949(3) 0.4865(6) 0.9088(5) 0.063(4) Uani 1.0 8 d .
C13 C 0.2154(3) 0.5542(7) 0.8610(5) 0.068(4) Uani 1.0 8 d .
C14 C 0.1960(3) 0.6472(7) 0.8318(5) 0.068(4) Uani 1.0 8 d .
C15 C 0.1568(4) 0.6701(6) 0.8528(5) 0.077(4) Uani 1.0 8 d .
C16 C 0.1386(3) 0.6006(7) 0.9019(5) 0.065(4) Uani 1.0 8 d .
C17 C 0.0324(2) 0.6430(6) 0.9379(5) 0.054(3) Uani 1.0 8 d .
C18 C 0.0295(3) 0.7245(7) 0.8791(5) 0.063(4) Uani 1.0 8 d .
C19 C 0.0470(3) 0.8228(7) 0.8987(6) 0.072(4) Uani 1.0 8 d .
C20 C 0.0678(3) 0.8417(6) 0.9793(6) 0.063(4) Uani 1.0 8 d .
C21 C 0.0704(3) 0.7601(7) 1.0383(5) 0.067(4) Uani 1.0 8 d .
C22 C 0.0541(3) 0.6581(7) 1.0181(5) 0.056(3) Uani 1.0 8 d .
C23 C 0.1353(3) 0.3291(6) 0.7557(5) 0.056(3) Uani 1.0 8 d .
C24 C 0.1580(3) 0.3439(6) 0.6911(5) 0.060(3) Uani 1.0 8 d .
C25 C 0.1735(3) 0.2574(7) 0.6523(5) 0.059(3) Uani 1.0 8 d .
C26 C 0.1657(3) 0.1544(7) 0.6777(5) 0.063(4) Uani 1.0 8 d .
C27 C 0.1413(3) 0.1390(6) 0.7413(5) 0.064(3) Uani 1.0 8 d .
C28 C 0.1252(3) 0.2265(7) 0.7804(5) 0.055(3) Uani 1.0 8 d .
C29 C 0.0973(3) 0.2073(6) 0.8464(6) 0.055(3) Uani 1.0 8 d .
C30 C 0.1043(3) 0.2511(6) 0.9269(5) 0.058(4) Uani 1.0 8 d .
C31 C 0.0822(3) 0.2197(6) 0.9910(5) 0.060(4) Uani 1.0 8 d .
C32 C 0.0467(3) 0.1532(6) 0.9681(5) 0.062(4) Uani 1.0 8 d .
C33 C 0.0370(3) 0.1158(6) 0.8871(6) 0.069(4) Uani 1.0 8 d .
C34 C 0.0623(3) 0.1390(6) 0.8272(5) 0.063(4) Uani 1.0 8 d .
C35 C 0.0815(2) 0.3894(6) 1.1273(5) 0.055(3) Uani 1.0 8 d .
C36 C 0.0780(3) 0.4732(7) 1.0677(5) 0.052(3) Uani 1.0 8 d .
C37 C 0.0588(3) 0.5725(7) 1.0814(5) 0.052(3) Uani 1.0 8 d .
C38 C 0.0432(2) 0.5875(6) 1.1572(5) 0.058(3) Uani 1.0 8 d .
C39 C 0.0485(3) 0.5096(7) 1.2188(5) 0.061(3) Uani 1.0 8 d .
C40 C 0.0663(3) 0.4117(6) 1.2024(5) 0.059(3) Uani 1.0 8 d .
C41 C 0.1590(3) 0.2503(7) 1.1256(4) 0.056(3) Uani 1.0 8 d .
C42 C 0.1847(4) 0.3312(7) 1.1027(5) 0.066(4) Uani 1.0 8 d .
C43 C 0.2294(4) 0.3328(7) 1.1180(5) 0.054(3) Uani 1.0 8 d .
C44 C 0.2477(3) 0.2442(7) 1.1624(5) 0.063(3) Uani 1.0 8 d .
C45 C 0.2238(3) 0.1612(6) 1.1896(5) 0.064(4) Uani 1.0 8 d .
C46 C 0.1798(3) 0.1635(6) 1.1698(5) 0.057(3) Uani 1.0 8 d .
C47 C 0.0788(2) 0.1518(5) 1.1688(4) 0.067(3) Uani 1.0 8 d .
B48 B 0.1364(4) 0.4200(7) 0.9880(6) 0.048(4) Uani 1.0 8 d .
H1 H 0.2683 0.6739 1.0808 0.0932 Uiso 1.0 8 calc R
H2 H 0.3284 0.6264 1.0238 0.0912 Uiso 1.0 8 calc R
H3 H 0.3442 0.4474 1.0116 0.0741 Uiso 1.0 8 calc R
H4 H 0.2987 0.3166 1.0466 0.0713 Uiso 1.0 8 calc R
H5 H 0.2253 0.5438 1.1241 0.0735 Uiso 1.0 8 calc R
H6 H 0.2085 0.4236 0.9280 0.0755 Uiso 1.0 8 calc R
H7 H 0.2420 0.5375 0.8475 0.0825 Uiso 1.0 8 calc R
H8 H 0.2090 0.6948 0.7994 0.0812 Uiso 1.0 8 calc R
H9 H 0.1425 0.7322 0.8336 0.0938 Uiso 1.0 8 calc R
H10 H 0.1127 0.6179 0.9180 0.0780 Uiso 1.0 8 calc R
H11 H 0.0204 0.5765 0.9235 0.0652 Uiso 1.0 8 calc R
H12 H 0.0151 0.7129 0.8256 0.0762 Uiso 1.0 8 calc R
H13 H 0.0457 0.8768 0.8588 0.0869 Uiso 1.0 8 calc R
H14 H 0.0793 0.9086 0.9939 0.0752 Uiso 1.0 8 calc R
H15 H 0.0836 0.7729 1.0925 0.0808 Uiso 1.0 8 calc R
H16 H 0.1259 0.3882 0.7830 0.0668 Uiso 1.0 8 calc R
H17 H 0.1636 0.4132 0.6746 0.0712 Uiso 1.0 8 calc R
H18 H 0.1891 0.2685 0.6088 0.0712 Uiso 1.0 8 calc R
H19 H 0.1768 0.0960 0.6526 0.0757 Uiso 1.0 8 calc R
H20 H 0.1355 0.0697 0.7573 0.0753 Uiso 1.0 8 calc R
H21 H 0.0296 0.1352 1.0079 0.0749 Uiso 1.0 8 calc R
H22 H 0.0135 0.0717 0.8736 0.0824 Uiso 1.0 8 calc R
H23 H 0.0554 0.1112 0.7736 0.0762 Uiso 1.0 8 calc R
H24 H 0.0295 0.6510 1.1668 0.0709 Uiso 1.0 8 calc R
H25 H 0.0397 0.5216 1.2704 0.0739 Uiso 1.0 8 calc R
H26 H 0.0685 0.3589 1.2434 0.0709 Uiso 1.0 8 calc R
H27 H 0.2770 0.2392 1.1727 0.0756 Uiso 1.0 8 calc R
H28 H 0.2370 0.1056 1.2214 0.0757 Uiso 1.0 8 calc R
H29 H 0.1639 0.1067 1.1855 0.0686 Uiso 1.0 8 calc R
H30 H 0.0882 0.1673 1.2267 0.0795 Uiso 1.0 8 calc R
H31 H 0.0484 0.1534 1.1585 0.0794 Uiso 1.0 8 calc R
H32 H 0.0885 0.0820 1.1557 0.0795 Uiso 1.0 8 calc R

loop_
_atom_site_aniso_label
_atom_site_aniso_U_11
_atom_site_aniso_U_22
_atom_site_aniso_U_33
_atom_site_aniso_U_12
_atom_site_aniso_U_13
_atom_site_aniso_U_23
Si1 0.083(3) 0.0543(15) 0.0488(15) 0.0003(14) 0.0110(13) 0.0021(13)
O2 0.083(5) 0.049(4) 0.043(4) 0.002(3) 0.005(3) -0.010(3)
O3 0.067(4) 0.051(4) 0.045(4) -0.002(3) 0.002(3) 0.001(3)
O4 0.064(5) 0.058(4) 0.039(4) 0.003(3) 0.011(3) 0.000(3)
N5 0.069(6) 0.058(5) 0.042(5) -0.003(5) 0.003(4) -0.003(4)
C6 0.104(9) 0.057(7) 0.071(7) 0.004(7) 0.005(6) -0.014(6)
C7 0.104(9) 0.063(7) 0.061(7) 0.009(6) 0.019(6) -0.003(6)
C8 0.055(7) 0.080(7) 0.051(6) 0.009(6) -0.002(5) 0.007(6)
C9 0.068(8) 0.059(6) 0.051(6) 0.011(6) 0.005(5) -0.008(5)
C10 0.064(7) 0.042(6) 0.049(6) -0.004(5) 0.000(5) -0.002(5)
C11 0.072(7) 0.054(6) 0.057(6) 0.003(6) 0.008(5) -0.006(5)
C12 0.081(8) 0.058(7) 0.050(6) 0.002(6) 0.008(6) 0.008(5)
C13 0.091(8) 0.062(7) 0.053(6) 0.004(6) 0.023(5) 0.010(5)
C14 0.090(9) 0.065(7) 0.049(6) -0.021(6) 0.012(6) 0.001(5)
C15 0.128(10) 0.049(6) 0.057(7) 0.004(7) 0.024(7) 0.023(5)
C16 0.076(8) 0.057(6) 0.061(6) 0.016(6) 0.006(5) 0.003(5)
C17 0.064(7) 0.042(5) 0.057(6) -0.009(5) 0.011(5) -0.005(5)
C18 0.089(8) 0.057(6) 0.045(6) -0.006(5) 0.016(5) 0.001(5)
C19 0.087(8) 0.074(7) 0.057(7) 0.003(6) 0.013(6) 0.003(6)
C20 0.070(7) 0.054(6) 0.064(7) -0.003(5) 0.009(6) 0.005(6)
C21 0.093(8) 0.050(6) 0.059(7) 0.007(5) 0.020(5) -0.018(6)
C22 0.077(7) 0.049(6) 0.043(6) 0.019(5) 0.010(5) -0.003(5)
C23 0.080(7) 0.050(6) 0.038(6) 0.009(5) 0.001(5) -0.003(5)
C24 0.083(7) 0.052(6) 0.043(6) -0.002(5) 0.003(5) -0.005(5)
C25 0.064(7) 0.072(6) 0.042(6) -0.000(6) 0.006(5) 0.002(6)
C26 0.082(8) 0.058(7) 0.050(6) 0.010(5) 0.008(5) 0.004(5)
C27 0.092(8) 0.048(6) 0.048(6) -0.011(5) 0.001(5) -0.014(5)
C28 0.060(7) 0.064(7) 0.037(6) -0.008(5) -0.006(5) 0.012(5)
C29 0.064(7) 0.039(5) 0.063(7) 0.003(5) 0.016(6) -0.004(5)
C30 0.089(8) 0.031(5) 0.051(7) 0.009(5) 0.002(6) -0.002(5)
C31 0.075(8) 0.063(7) 0.047(6) 0.001(5) 0.030(6) 0.005(5)
C32 0.075(8) 0.047(6) 0.066(7) 0.004(5) 0.019(6) -0.001(5)
C33 0.101(9) 0.048(6) 0.057(7) -0.005(5) 0.013(6) -0.013(5)
C34 0.089(8) 0.055(6) 0.047(6) -0.009(5) 0.012(6) -0.004(5)
C35 0.058(7) 0.066(6) 0.040(6) -0.005(5) 0.004(5) -0.006(5)
C36 0.055(6) 0.062(7) 0.038(6) -0.006(5) 0.002(5) -0.011(5)
C37 0.063(7) 0.050(6) 0.041(6) 0.002(5) -0.002(5) -0.005(5)
C38 0.072(7) 0.059(6) 0.046(6) -0.001(5) 0.020(5) -0.007(5)
C39 0.070(7) 0.070(7) 0.044(6) -0.012(5) 0.011(5) -0.004(5)
C40 0.080(7) 0.052(6) 0.046(6) -0.002(5) 0.006(5) 0.005(5)
C41 0.088(8) 0.055(6) 0.025(5) 0.008(6) 0.002(5) 0.006(4)
C42 0.114(10) 0.044(6) 0.046(6) -0.003(7) 0.030(6) 0.002(5)
C43 0.066(8) 0.061(7) 0.033(5) 0.004(6) -0.002(5) -0.001(5)
C44 0.082(8) 0.060(6) 0.048(6) 0.009(6) 0.011(5) -0.005(5)
C45 0.083(8) 0.065(7) 0.042(6) 0.010(6) 0.004(6) 0.008(5)
C46 0.077(8) 0.048(6) 0.047(6) -0.004(6) 0.014(6) 0.000(5)
C47 0.079(7) 0.077(6) 0.043(5) 0.012(5) -0.001(5) 0.003(5)
B48 0.055(8) 0.045(6) 0.041(7) -0.000(6) 0.001(6) 0.004(6)

loop_
_atom_type_symbol
_atom_type_description
_atom_type_scat_dispersion_real
_atom_type_scat_dispersion_imag
_atom_type_scat_source
C C 0.0181 0.0091
;
International Tables for Crystallography
(1992, Vol. C, Tables 4.2.6.8 and 6.1.1.4)
;
H H 0.0000 0.0000
;
International Tables for Crystallography
(1992, Vol. C, Table 6.1.1.4)
;
B B 0.0090 0.0039
;
International Tables for Crystallography
(1992, Vol. C, Tables 4.2.6.8 and 6.1.1.4)
;
N N 0.0311 0.0180
;
International Tables for Crystallography
(1992, Vol. C, Tables 4.2.6.8 and 6.1.1.4)
;
O O 0.0492 0.0322
;
International Tables for Crystallography
(1992, Vol. C, Tables 4.2.6.8 and 6.1.1.4)
;
Si Si 0.2541 0.3302
;
International Tables for Crystallography
(1992, Vol. C, Tables 4.2.6.8 and 6.1.1.4)
;

loop_
_geom_angle_atom_site_label_1
_geom_angle_atom_site_label_2
_geom_angle_atom_site_label_3
_geom_angle
_geom_angle_publ_flag
C31 Si1 C35 110.9(4) yes
C31 Si1 C41 110.7(4) yes
C31 Si1 C47 107.9(4) yes
C35 Si1 C41 109.3(4) yes
C35 Si1 C47 109.8(4) yes
C41 Si1 C47 108.1(4) yes
C30 O2 B48 123.3(7) yes
C42 O3 B48 122.3(6) yes
C36 O4 B48 124.4(6) yes
C12 N5 C16 116.8(7) yes
C12 N5 B48 117.6(7) yes
C16 N5 B48 125.6(8) yes
C7 C6 C11 120.3(8) yes
C6 C7 C8 118.6(8) yes
C7 C8 C9 121.0(8) yes
C8 C9 C10 120.5(8) yes
C9 C10 C11 117.9(8) yes
C9 C10 C43 121.0(8) yes
C11 C10 C43 121.1(8) yes
C6 C11 C10 121.6(8) yes
N5 C12 C13 123.1(8) yes
C12 C13 C14 119.1(9) yes
C13 C14 C15 118.4(8) yes
C14 C15 C16 119.4(8) yes
N5 C16 C15 123.1(8) yes
C18 C17 C22 120.9(7) yes
C17 C18 C19 121.0(7) yes
C18 C19 C20 119.4(8) yes
C19 C20 C21 119.4(7) yes
C20 C21 C22 121.6(7) yes
C17 C22 C21 117.4(7) yes
C17 C22 C37 122.4(7) yes
C21 C22 C37 120.2(7) yes
C24 C23 C28 120.9(7) yes
C23 C24 C25 120.4(7) yes
C24 C25 C26 120.2(7) yes
C25 C26 C27 119.5(8) yes
C26 C27 C28 120.6(8) yes
C23 C28 C27 118.3(8) yes
C23 C28 C29 122.3(7) yes
C27 C28 C29 119.4(7) yes
C28 C29 C30 124.5(8) yes
C28 C29 C34 118.3(7) yes
C30 C29 C34 117.1(8) yes
O2 C30 C29 115.8(8) yes
O2 C30 C31 120.3(7) yes
C29 C30 C31 123.6(8) yes
Si1 C31 C30 122.3(7) yes
Si1 C31 C32 121.1(7) yes
C30 C31 C32 116.5(7) yes
C31 C32 C33 120.6(8) yes
C32 C33 C34 121.3(8) yes
C29 C34 C33 120.2(7) yes
Si1 C35 C36 121.4(6) yes
Si1 C35 C40 122.3(6) yes
C36 C35 C40 116.1(7) yes
O4 C36 C35 120.0(7) yes
O4 C36 C37 117.6(7) yes
C35 C36 C37 122.4(8) yes
C22 C37 C36 122.1(8) yes
C22 C37 C38 119.9(7) yes
C36 C37 C38 118.1(7) yes
C37 C38 C39 120.9(7) yes
C38 C39 C40 119.4(7) yes
C35 C40 C39 122.9(7) yes
Si1 C41 C42 123.1(7) yes
Si1 C41 C46 120.8(7) yes
C42 C41 C46 116.2(8) yes
O3 C42 C41 119.1(9) yes
O3 C42 C43 114.8(8) yes
C41 C42 C43 126.0(8) yes
C10 C43 C42 126.7(8) yes
C10 C43 C44 118.9(9) yes
C42 C43 C44 114.4(8) yes
C43 C44 C45 122.8(8) yes
C44 C45 C46 119.5(7) yes
C41 C46 C45 121.1(8) yes
O2 B48 O3 112.8(7) yes
O2 B48 O4 115.8(7) yes
O2 B48 N5 103.3(7) yes
O3 B48 O4 115.8(7) yes
O3 B48 N5 102.7(7) yes
O4 B48 N5 104.2(6) yes
C7 C6 H1 119.635 no
C11 C6 H1 120.067 no
C6 C7 H2 121.020 no
C8 C7 H2 120.382 no
C7 C8 H3 119.803 no
C9 C8 H3 119.176 no
C8 C9 H4 119.499 no
C10 C9 H4 119.989 no
C6 C11 H5 118.538 no
C10 C11 H5 119.895 no
N5 C12 H6 118.990 no
C13 C12 H6 117.922 no
C12 C13 H7 121.308 no
C14 C13 H7 119.581 no
C13 C14 H8 121.379 no
C15 C14 H8 120.174 no
C14 C15 H9 120.829 no
C16 C15 H9 119.766 no
N5 C16 H10 117.730 no
C15 C16 H10 119.169 no
C18 C17 H11 119.908 no
C22 C17 H11 119.173 no
C17 C18 H12 119.848 no
C19 C18 H12 119.095 no
C18 C19 H13 121.012 no
C20 C19 H13 119.549 no
C19 C20 H14 120.343 no
C21 C20 H14 120.239 no
C20 C21 H15 119.638 no
C22 C21 H15 118.712 no
C24 C23 H16 119.764 no
C28 C23 H16 119.372 no
C23 C24 H17 119.301 no
C25 C24 H17 120.235 no
C24 C25 H18 119.621 no
C26 C25 H18 120.160 no
C25 C26 H19 120.250 no
C27 C26 H19 120.256 no
C26 C27 H20 119.453 no
C28 C27 H20 119.944 no
C31 C32 H21 119.501 no
C33 C32 H21 119.944 no
C32 C33 H22 118.949 no
C34 C33 H22 119.732 no
C29 C34 H23 120.356 no
C33 C34 H23 119.416 no
C37 C38 H24 119.729 no
C39 C38 H24 119.362 no
C38 C39 H25 120.670 no
C40 C39 H25 119.866 no
C35 C40 H26 118.429 no
C39 C40 H26 118.663 no
C43 C44 H27 118.620 no
C45 C44 H27 118.593 no
C44 C45 H28 120.123 no
C46 C45 H28 120.377 no
C41 C46 H29 119.107 no
C45 C46 H29 119.756 no
Si1 C47 H30 109.412 no
Si1 C47 H31 109.473 no
Si1 C47 H32 109.623 no
H30 C47 H31 109.435 no
H30 C47 H32 109.443 no
H31 C47 H32 109.442 no

loop_
_geom_bond_atom_site_label_1
_geom_bond_atom_site_label_2
_geom_bond_distance
_geom_bond_publ_flag
Si1 C31 1.860(8) yes
Si1 C35 1.855(8) yes
Si1 C41 1.857(9) yes
Si1 C47 1.869(7) yes
O2 C30 1.379(10) yes
O2 B48 1.447(11) yes
O3 C42 1.388(10) yes
O3 B48 1.460(10) yes
O4 C36 1.393(10) yes
O4 B48 1.438(12) yes
N5 C12 1.339(13) yes
N5 C16 1.343(11) yes
N5 B48 1.641(12) yes
C6 C7 1.384(14) yes
C6 C11 1.391(12) yes
C7 C8 1.374(13) yes
C8 C9 1.398(12) yes
C9 C10 1.388(13) yes
C10 C11 1.380(12) yes
C10 C43 1.469(13) yes
C12 C13 1.374(12) yes
C13 C14 1.368(12) yes
C14 C15 1.375(15) yes
C15 C16 1.361(12) yes
C17 C18 1.387(11) yes
C17 C22 1.391(11) yes
C18 C19 1.367(12) yes
C19 C20 1.395(12) yes
C20 C21 1.390(12) yes
C21 C22 1.396(11) yes
C22 C37 1.472(11) yes
C23 C24 1.369(11) yes
C23 C28 1.394(12) yes
C24 C25 1.376(12) yes
C25 C26 1.383(12) yes
C26 C27 1.390(12) yes
C27 C28 1.398(12) yes
C28 C29 1.503(12) yes
C29 C30 1.400(12) yes
C29 C34 1.404(11) yes
C30 C31 1.391(13) yes
C31 C32 1.411(12) yes
C32 C33 1.383(12) yes
C33 C34 1.380(13) yes
C35 C36 1.415(11) yes
C35 C40 1.400(12) yes
C36 C37 1.415(11) yes
C37 C38 1.400(12) yes
C38 C39 1.385(11) yes
C39 C40 1.390(12) yes
C41 C42 1.385(13) yes
C41 C46 1.411(11) yes
C42 C43 1.414(16) yes
C43 C44 1.400(12) yes
C44 C45 1.396(12) yes
C45 C46 1.394(14) yes
C6 H1 0.930 no
C7 H2 0.930 no
C8 H3 0.930 no
C9 H4 0.930 no
C11 H5 0.930 no
C12 H6 0.930 no
C13 H7 0.930 no
C14 H8 0.930 no
C15 H9 0.930 no
C16 H10 0.930 no
C17 H11 0.930 no
C18 H12 0.930 no
C19 H13 0.930 no
C20 H14 0.930 no
C21 H15 0.930 no
C23 H16 0.930 no
C24 H17 0.930 no
C25 H18 0.930 no
C26 H19 0.930 no
C27 H20 0.930 no
C32 H21 0.930 no
C33 H22 0.930 no
C34 H23 0.930 no
C38 H24 0.930 no
C39 H25 0.930 no
C40 H26 0.930 no
C44 H27 0.930 no
C45 H28 0.930 no
C46 H29 0.930 no
C47 H30 0.960 no
C47 H31 0.960 no
C47 H32 0.960 no

loop_
_geom_contact_atom_site_label_1
_geom_contact_atom_site_label_2
_geom_contact_distance
_geom_contact_publ_flag
_geom_contact_site_symmetry_2
Si1 O2 3.109(6) no .
Si1 O3 3.095(6) no .
Si1 O4 3.109(5) no .
Si1 B48 3.102(10) no .
O2 C12 2.861(10) no .
O2 C16 3.562(10) no .
O2 C23 3.016(9) no .
O2 C28 2.852(9) no .
O2 C36 3.538(10) no .
O2 C41 3.059(8) no .
O2 C42 2.793(9) no .
O3 C10 2.879(10) no .
O3 C11 2.902(9) no .
O3 C12 2.925(10) no .
O3 C16 3.466(9) no .
O3 C30 3.503(9) no .
O3 C35 3.046(9) no .
O3 C36 2.893(9) no .
O4 C16 2.796(10) no .
O4 C17 3.071(8) no .
O4 C22 2.843(9) no .
O4 C30 2.860(9) no .
O4 C31 3.033(9) no .
O4 C42 3.541(11) no .
N5 C14 2.772(12) no .
N5 C23 3.562(10) no .
N5 C42 3.580(10) no .
C6 C9 2.758(12) no .
C7 C10 2.812(13) no .
C8 C11 2.744(12) no .
C9 C44 3.003(12) no .
C10 C12 3.427(11) no .
C11 C12 3.354(10) no .
C11 C42 3.157(13) no .
C12 C15 2.691(12) no .
C12 C23 3.500(11) no .
C13 C16 2.695(12) no .
C16 C17 3.563(11) no .
C16 C22 3.578(12) no .
C17 C20 2.768(10) no .
C17 C36 3.183(11) no .
C17 C38 3.579(11) no .
C18 C21 2.749(10) no .
C19 C22 2.807(12) no .
C21 C38 3.094(11) no .
C23 C26 2.766(11) no .
C23 C30 3.221(12) no .
C24 C27 2.760(11) no .
C25 C28 2.782(11) no .
C27 C34 3.052(13) no .
C29 C32 2.805(13) no .
C30 C33 2.737(12) no .
C30 C41 3.428(10) no .
C31 C34 2.817(11) no .
C31 C36 3.410(11) no .
C31 B48 3.046(13) no .
C32 C47 3.258(10) no .
C35 C38 2.832(11) no .
C35 C42 3.455(14) no .
C35 B48 3.069(13) no .
C36 C39 2.779(12) no .
C37 C40 2.790(11) no .
C40 C47 3.324(10) no .
C41 C44 2.811(12) no .
C41 B48 3.081(12) no .
C42 C45 2.743(12) no .
C43 C46 2.840(12) no .
C43 B48 3.554(13) no .
C46 C47 3.231(12) no .
O2 C9 3.416(10) no 7_557
O3 C24 3.579(9) no 4_565
C6 C14 3.541(12) no 7_567
C9 O2 3.416(10) no 7_557
C13 C45 3.484(13) no 7_557
C14 C6 3.541(12) no 7_567
C14 C45 3.520(12) no 4_564
C14 C46 3.511(11) no 4_564
C18 C40 3.581(11) no 3_567
C21 C25 3.541(10) no 4_565
C23 C38 3.303(10) no 4_564
C23 C39 3.408(11) no 4_564
C24 O3 3.579(9) no 4_564
C24 C37 3.557(10) no 4_564
C25 C21 3.541(10) no 4_564
C37 C24 3.557(10) no 4_565
C38 C23 3.303(10) no 4_565
C39 C23 3.408(11) no 4_565
C39 C39 3.397(11) no 2_557
C40 C18 3.581(11) no 3_567
C45 C13 3.484(13) no 7_557
C45 C14 3.520(12) no 4_565
C46 C14 3.511(11) no 4_565
Si1 H21 2.9430 no .
Si1 H26 2.9341 no .
Si1 H29 2.9212 no .
O2 H6 2.6350 no .
O2 H16 2.6944 no .
O3 H5 2.4930 no .
O3 H6 2.7636 no .
O4 H10 2.4253 no .
O4 H11 2.8694 no .
N5 H7 3.2204 no .
N5 H9 3.2044 no .
N5 H16 2.8379 no .
C6 H3 3.2145 no .
C7 H4 3.2436 no .
C7 H5 3.2355 no .
C7 H7 3.5761 no .
C8 H1 3.2125 no .
C9 H2 3.2530 no .
C9 H5 3.2164 no .
C9 H6 3.1717 no .
C9 H27 2.7538 no .
C10 H1 3.2520 no .
C10 H3 3.2493 no .
C10 H6 2.8629 no .
C10 H27 2.5980 no .
C11 H2 3.2518 no .
C11 H4 3.2156 no .
C11 H6 3.1536 no .
C12 H5 3.5486 no .
C12 H8 3.2145 no .
C12 H10 3.1192 no .
C12 H16 3.0330 no .
C13 H9 3.2049 no .
C14 H6 3.1929 no .
C14 H10 3.1995 no .
C15 H7 3.1987 no .
C16 H6 3.1277 no .
C16 H8 3.2037 no .
C16 H16 3.2672 no .
C17 H10 2.6472 no .
C17 H13 3.2412 no .
C17 H15 3.2203 no .
C18 H10 2.9558 no .
C18 H14 3.2255 no .
C19 H9 3.5523 no .
C19 H10 3.2947 no .
C19 H11 3.2319 no .
C19 H15 3.2426 no .
C20 H10 3.3564 no .
C20 H12 3.2220 no .
C21 H10 3.0859 no .
C21 H11 3.2242 no .
C21 H13 3.2415 no .
C21 H24 2.9431 no .
C22 H10 2.6917 no .
C22 H12 3.2526 no .
C22 H14 3.2675 no .
C22 H24 2.6370 no .
C23 H6 3.5695 no .
C23 H18 3.2176 no .
C23 H20 3.2402 no .
C24 H19 3.2316 no .
C25 H16 3.2193 no .
C25 H20 3.2318 no .
C26 H17 3.2326 no .
C27 H16 3.2370 no .
C27 H18 3.2370 no .
C27 H23 2.8873 no .
C28 H17 3.2369 no .
C28 H19 3.2607 no .
C28 H23 2.6407 no .
C29 H16 2.6947 no .
C29 H20 2.6493 no .
C29 H22 3.2513 no .
C30 H16 3.0474 no .
C30 H21 3.2260 no .
C30 H23 3.2406 no .
C31 H22 3.2592 no .
C31 H31 3.1669 no .
C31 H32 3.1514 no .
C32 H23 3.2394 no .
C32 H31 3.0693 no .
C32 H32 3.2545 no .
C34 H20 2.8725 no .
C34 H21 3.2420 no .
C35 H25 3.2792 no .
C35 H30 3.1983 no .
C35 H31 3.1970 no .
C36 H10 3.3362 no .
C36 H11 3.0405 no .
C36 H24 3.2579 no .
C36 H26 3.2307 no .
C37 H10 3.4019 no .
C37 H11 2.6684 no .
C37 H15 2.6229 no .
C37 H25 3.2631 no .
C38 H15 2.9169 no .
C38 H26 3.2278 no .
C40 H24 3.2322 no .
C40 H30 3.1436 no .
C40 H31 3.3344 no .
C41 H28 3.2811 no .
C41 H30 3.1524 no .
C41 H32 3.1694 no .
C42 H5 2.9539 no .
C42 H6 3.2417 no .
C42 H27 3.2142 no .
C42 H29 3.2168 no .
C43 H4 2.6480 no .
C43 H5 2.6414 no .
C43 H6 3.2514 no .
C43 H28 3.2849 no .
C44 H4 2.8035 no .
C44 H29 3.2483 no .
C46 H27 3.2402 no .
C46 H30 3.1940 no .
C46 H32 3.0669 no .
C47 H21 2.8457 no .
C47 H26 2.8916 no .
C47 H29 2.7512 no .
B48 H6 2.6287 no .
B48 H10 2.7779 no .
B48 H16 3.3075 no .
H1 H2 2.3236 no .
H1 H5 2.3014 no .
H2 H3 2.3070 no .
H3 H4 2.3097 no .
H4 H6 3.4868 no .
H4 H27 2.4447 no .
H5 H6 3.4782 no .
H6 H7 2.2932 no .
H6 H16 3.2965 no .
H7 H8 2.3114 no .
H8 H9 2.3192 no .
H9 H10 2.2769 no .
H10 H11 3.0068 no .
H10 H12 3.4643 no .
H11 H12 2.3139 no .
H12 H13 2.2989 no .
H13 H14 2.3231 no .
H14 H15 2.3177 no .
H15 H24 2.7103 no .
H16 H17 2.2858 no .
H17 H18 2.3043 no .
H18 H19 2.3191 no .
H19 H20 2.3158 no .
H20 H23 2.6587 no .
H21 H22 2.2975 no .
H21 H31 2.4322 no .
H21 H32 2.8974 no .
H22 H23 2.2979 no .
H24 H25 2.3155 no .
H25 H26 2.2988 no .
H26 H30 2.4984 no .
H26 H31 2.9372 no .
H27 H28 2.3091 no .
H28 H29 2.3261 no .
H29 H30 2.7067 no .
H29 H32 2.4050 no .
O2 H3 3.4542 no 7_557
O2 H4 2.6349 no 7_557
O2 H27 3.5878 no 7_557
O3 H17 2.7092 no 4_565
C6 H8 3.2436 no 7_567
C6 H9 3.5079 no 7_567
C6 H18 3.2958 no 4_565
C6 H28 3.3672 no 6_557
C7 H9 3.3670 no 7_567
C7 H18 3.4252 no 6_556
C7 H19 3.2181 no 6_556
C8 H19 3.4130 no 6_556
C8 H20 3.5201 no 7_557
C9 H20 3.5647 no 7_557
C11 H17 3.2305 no 4_565
C11 H18 3.2435 no 4_565
C11 H28 3.0281 no 6_557
C12 H27 3.2908 no 7_557
C12 H28 3.4359 no 7_557
C13 H1 3.5426 no 7_567
C13 H19 3.5205 no 6_556
C13 H28 2.9404 no 7_557
C14 H1 2.7975 no 7_567
C15 H1 3.1516 no 7_567
C15 H2 3.2224 no 7_567
C15 H26 3.1245 no 4_564
C15 H30 3.4326 no 4_564
C16 H26 3.1898 no 4_564
C17 H21 3.5875 no 3_567
C17 H25 3.4337 no 4_564
C17 H26 3.5027 no 4_564
C18 H12 3.4103 no 2_556
C18 H21 3.3126 no 3_567
C18 H25 3.5781 no 4_564
C18 H26 2.8706 no 4_564
C18 H30 3.5694 no 4_564
C18 H31 2.9086 no 3_567
C19 H21 3.1007 no 3_567
C19 H22 3.2934 no 1_565
C19 H26 3.5247 no 4_564
C19 H30 3.2450 no 4_564
C19 H31 3.0699 no 3_567
C20 H2 3.3489 no 7_567
C20 H21 3.1590 no 3_567
C21 H21 3.4312 no 3_567
C23 H15 3.1690 no 4_564
C23 H24 3.4829 no 4_564
C23 H27 2.9970 no 7_557
C24 H5 2.9029 no 4_564
C24 H15 3.0378 no 4_564
C24 H27 2.9840 no 7_557
C24 H28 3.5017 no 7_557
C25 H1 3.5022 no 4_564
C25 H2 3.2772 no 6_546
C25 H5 3.0539 no 4_564
C25 H15 2.9195 no 4_564
C25 H27 3.0337 no 7_557
C26 H2 3.3092 no 6_546
C26 H7 3.3684 no 6_546
C26 H15 2.9255 no 4_564
C26 H27 3.1100 no 7_557
C26 H29 3.2651 no 4_554
C27 H15 3.0183 no 4_564
C27 H27 3.1620 no 7_557
C27 H29 3.3073 no 4_554
C27 H32 3.4206 no 4_554
C28 H4 3.4730 no 7_557
C28 H15 3.1329 no 4_564
C28 H27 3.1362 no 7_557
C29 H3 3.3552 no 7_557
C29 H4 3.5296 no 7_557
C30 H3 3.0623 no 7_557
C30 H4 3.1828 no 7_557
C31 H3 3.1494 no 7_557
C32 H14 3.2343 no 1_545
C33 H13 3.0379 no 1_545
C33 H14 3.2899 no 1_545
C34 H13 3.3681 no 1_545
C35 H11 3.2679 no 3_567
C35 H12 3.5251 no 3_567
C36 H11 3.2260 no 3_567
C36 H17 3.3347 no 4_565
C37 H11 3.1334 no 3_567
C37 H17 3.4713 no 4_565
C38 H11 3.0430 no 3_567
C38 H16 3.1061 no 4_565
C38 H25 3.1576 no 2_557
C39 H11 3.1347 no 3_567
C39 H12 3.4565 no 3_567
C39 H12 3.5176 no 4_565
C39 H16 2.8419 no 4_565
C39 H25 2.8543 no 2_557
C40 H9 3.4869 no 4_565
C40 H11 3.1925 no 3_567
C40 H12 3.0074 no 3_567
C40 H12 3.1625 no 4_565
C40 H16 3.2953 no 4_565
C41 H3 3.3094 no 7_557
C41 H4 3.3696 no 7_557
C41 H8 3.1005 no 4_565
C41 H9 3.4848 no 4_565
C42 H4 3.1431 no 7_557
C42 H8 3.1775 no 4_565
C42 H17 3.4967 no 4_565
C43 H4 3.2674 no 7_557
C43 H8 3.1131 no 4_565
C44 H4 3.5685 no 7_557
C44 H6 3.0120 no 7_557
C44 H7 3.5387 no 7_557
C44 H8 2.7936 no 4_565
C45 H5 3.5286 no 6_547
C45 H6 3.2561 no 7_557
C45 H7 2.8115 no 7_557
C45 H8 2.6169 no 4_565
C45 H19 3.5589 no 4_555
C46 H3 3.2316 no 7_557
C46 H7 3.5801 no 7_557
C46 H8 2.7969 no 4_565
C46 H9 3.3236 no 4_565
C46 H19 3.2528 no 4_555
C47 H9 3.4297 no 4_565
C47 H12 3.4551 no 3_567
C47 H13 3.4063 no 4_565
C47 H20 3.4964 no 4_555
H1 C13 3.5426 no 7_567
H1 C14 2.7975 no 7_567
H1 C15 3.1516 no 7_567
H1 C25 3.5022 no 4_565
H1 H1 3.3047 no 7_567
H1 H8 2.5611 no 7_567
H1 H9 3.2051 no 7_567
H1 H18 2.7307 no 4_565
H1 H28 3.3373 no 6_557
H2 C15 3.2224 no 7_567
H2 C20 3.3489 no 7_567
H2 C25 3.2772 no 6_556
H2 C26 3.3092 no 6_556
H2 H9 2.9451 no 7_567
H2 H14 3.0351 no 7_567
H2 H18 2.7776 no 6_556
H2 H19 2.8583 no 6_556
H3 O2 3.4542 no 7_557
H3 C29 3.3552 no 7_557
H3 C30 3.0623 no 7_557
H3 C31 3.1494 no 7_557
H3 C41 3.3094 no 7_557
H3 C46 3.2316 no 7_557
H3 H14 3.0479 no 7_567
H3 H19 3.2286 no 6_556
H3 H29 3.2291 no 7_557
H4 O2 2.6349 no 7_557
H4 C28 3.4730 no 7_557
H4 C29 3.5296 no 7_557
H4 C30 3.1828 no 7_557
H4 C41 3.3696 no 7_557
H4 C42 3.1431 no 7_557
H4 C43 3.2674 no 7_557
H4 C44 3.5685 no 7_557
H4 H6 3.0410 no 7_557
H5 C24 2.9029 no 4_565
H5 C25 3.0539 no 4_565
H5 C45 3.5286 no 6_557
H5 H17 2.3027 no 4_565
H5 H18 2.6086 no 4_565
H5 H28 2.7220 no 6_557
H6 C44 3.0120 no 7_557
H6 C45 3.2561 no 7_557
H6 H4 3.0410 no 7_557
H6 H27 2.6861 no 7_557
H6 H28 3.1944 no 7_557
H7 C26 3.3684 no 6_556
H7 C44 3.5387 no 7_557
H7 C45 2.8115 no 7_557
H7 C46 3.5801 no 7_557
H7 H19 2.6954 no 6_556
H7 H27 3.5159 no 7_557
H7 H28 2.2577 no 7_557
H8 C6 3.2436 no 7_567
H8 C41 3.1005 no 4_564
H8 C42 3.1775 no 4_564
H8 C43 3.1131 no 4_564
H8 C44 2.7936 no 4_564
H8 C45 2.6169 no 4_564
H8 C46 2.7969 no 4_564
H8 H1 2.5611 no 7_567
H8 H18 3.5000 no 6_556
H8 H27 3.2994 no 4_564
H8 H28 2.9890 no 4_564
H8 H29 3.2928 no 4_564
H9 C6 3.5079 no 7_567
H9 C7 3.3670 no 7_567
H9 C40 3.4869 no 4_564
H9 C41 3.4848 no 4_564
H9 C46 3.3236 no 4_564
H9 C47 3.4297 no 4_564
H9 H1 3.2051 no 7_567
H9 H2 2.9451 no 7_567
H9 H26 2.8290 no 4_564
H9 H29 3.2737 no 4_564
H9 H30 2.5883 no 4_564
H10 H25 3.5416 no 4_564
H10 H26 2.9806 no 4_564
H11 C35 3.2679 no 3_567
H11 C36 3.2260 no 3_567
H11 C37 3.1334 no 3_567
H11 C38 3.0430 no 3_567
H11 C39 3.1347 no 3_567
H11 C40 3.1925 no 3_567
H11 H11 3.5223 no 3_567
H11 H24 3.4746 no 3_567
H11 H25 2.9066 no 4_564
H11 H26 3.5764 no 4_564
H12 C18 3.4103 no 2_556
H12 C35 3.5251 no 3_567
H12 C39 3.4565 no 3_567
H12 C39 3.5176 no 4_564
H12 C40 3.0074 no 3_567
H12 C40 3.1625 no 4_564
H12 C47 3.4551 no 3_567
H12 H12 2.4941 no 2_556
H12 H25 3.1928 no 4_564
H12 H26 2.8854 no 3_567
H12 H26 2.4782 no 4_564
H12 H30 3.3657 no 4_564
H12 H31 2.6697 no 3_567
H12 H31 3.4713 no 4_564
H13 C33 3.0379 no 1_565
H13 C34 3.3681 no 1_565
H13 C47 3.4063 no 4_564
H13 H21 3.4580 no 3_567
H13 H22 2.6668 no 1_565
H13 H23 3.2689 no 1_565
H13 H30 2.7458 no 4_564
H13 H31 3.0042 no 3_567
H13 H31 3.2726 no 4_564
H14 C32 3.2343 no 1_565
H14 C33 3.2899 no 1_565
H14 H2 3.0351 no 7_567
H14 H3 3.0479 no 7_567
H14 H21 3.2698 no 1_565
H14 H21 3.5169 no 3_567
H14 H22 3.3405 no 1_565
H14 H32 3.3755 no 1_565
H15 C23 3.1690 no 4_565
H15 C24 3.0378 no 4_565
H15 C25 2.9195 no 4_565
H15 C26 2.9255 no 4_565
H15 C27 3.0183 no 4_565
H15 C28 3.1329 no 4_565
H15 H17 3.5659 no 4_565
H15 H18 3.3831 no 4_565
H15 H19 3.4147 no 4_565
H15 H20 3.5245 no 4_565
H15 H23 3.4970 no 4_565
H16 C38 3.1061 no 4_564
H16 C39 2.8419 no 4_564
H16 C40 3.2953 no 4_564
H16 H24 3.4020 no 4_564
H16 H25 2.9551 no 4_564
H16 H27 3.4663 no 7_557
H17 O3 2.7092 no 4_564
H17 C11 3.2305 no 4_564
H17 C36 3.3347 no 4_564
H17 C37 3.4713 no 4_564
H17 C42 3.4967 no 4_564
H17 H5 2.3027 no 4_564
H17 H15 3.5659 no 4_564
H17 H27 3.4577 no 7_557
H17 H28 3.3779 no 7_557
H18 C6 3.2958 no 4_564
H18 C7 3.4252 no 6_546
H18 C11 3.2435 no 4_564
H18 H1 2.7307 no 4_564
H18 H2 2.7776 no 6_546
H18 H5 2.6086 no 4_564
H18 H8 3.5000 no 6_546
H18 H15 3.3831 no 4_564
H18 H27 3.5418 no 7_557
H19 C7 3.2181 no 6_546
H19 C8 3.4130 no 6_546
H19 C13 3.5205 no 6_546
H19 C45 3.5589 no 4_554
H19 C46 3.2528 no 4_554
H19 H2 2.8583 no 6_546
H19 H3 3.2286 no 6_546
H19 H7 2.6954 no 6_546
H19 H15 3.4147 no 4_564
H19 H28 3.2641 no 4_554
H19 H29 2.6323 no 4_554
H19 H32 3.5977 no 4_554
H20 C8 3.5201 no 7_557
H20 C9 3.5647 no 7_557
H20 C47 3.4964 no 4_554
H20 H15 3.5245 no 4_564
H20 H29 2.7075 no 4_554
H20 H30 3.3267 no 4_554
H20 H32 2.7964 no 4_554
H21 C17 3.5875 no 3_567
H21 C18 3.3126 no 3_567
H21 C19 3.1007 no 3_567
H21 C20 3.1590 no 3_567
H21 C21 3.4312 no 3_567
H21 H13 3.4580 no 3_567
H21 H14 3.2698 no 1_545
H21 H14 3.5169 no 3_567
H22 C19 3.2934 no 1_545
H22 H13 2.6668 no 1_545
H22 H14 3.3405 no 1_545
H22 H23 3.0406 no 2_556
H22 H31 3.4337 no 3_557
H23 H13 3.2689 no 1_545
H23 H15 3.4970 no 4_564
H23 H22 3.0406 no 2_556
H23 H23 3.5147 no 2_556
H23 H24 3.4741 no 4_564
H23 H32 3.3402 no 4_554
H24 C23 3.4829 no 4_565
H24 H11 3.4746 no 3_567
H24 H16 3.4020 no 4_565
H24 H23 3.4741 no 4_565
H24 H24 3.5005 no 2_557
H24 H25 3.0309 no 2_557
H25 C17 3.4337 no 4_565
H25 C18 3.5781 no 4_565
H25 C38 3.1576 no 2_557
H25 C39 2.8543 no 2_557
H25 H10 3.5416 no 4_565
H25 H11 2.9066 no 4_565
H25 H12 3.1928 no 4_565
H25 H16 2.9551 no 4_565
H25 H24 3.0309 no 2_557
H25 H25 2.5288 no 2_557
H26 C15 3.1245 no 4_565
H26 C16 3.1898 no 4_565
H26 C17 3.5027 no 4_565
H26 C18 2.8706 no 4_565
H26 C19 3.5247 no 4_565
H26 H9 2.8290 no 4_565
H26 H10 2.9806 no 4_565
H26 H11 3.5764 no 4_565
H26 H12 2.8854 no 3_567
H26 H12 2.4782 no 4_565
H27 O2 3.5878 no 7_557
H27 C12 3.2908 no 7_557
H27 C23 2.9970 no 7_557
H27 C24 2.9840 no 7_557
H27 C25 3.0337 no 7_557
H27 C26 3.1100 no 7_557
H27 C27 3.1620 no 7_557
H27 C28 3.1362 no 7_557
H27 H6 2.6861 no 7_557
H27 H7 3.5159 no 7_557
H27 H8 3.2994 no 4_565
H27 H16 3.4663 no 7_557
H27 H17 3.4577 no 7_557
H27 H18 3.5418 no 7_557
H28 C6 3.3672 no 6_547
H28 C11 3.0281 no 6_547
H28 C12 3.4359 no 7_557
H28 C13 2.9404 no 7_557
H28 C24 3.5017 no 7_557
H28 H1 3.3373 no 6_547
H28 H5 2.7220 no 6_547
H28 H6 3.1944 no 7_557
H28 H7 2.2577 no 7_557
H28 H8 2.9890 no 4_565
H28 H17 3.3779 no 7_557
H28 H19 3.2641 no 4_555
H29 C26 3.2651 no 4_555
H29 C27 3.3073 no 4_555
H29 H3 3.2291 no 7_557
H29 H8 3.2928 no 4_565
H29 H9 3.2737 no 4_565
H29 H19 2.6323 no 4_555
H29 H20 2.7075 no 4_555
H30 C15 3.4326 no 4_565
H30 C18 3.5694 no 4_565
H30 C19 3.2450 no 4_565
H30 H9 2.5883 no 4_565
H30 H12 3.3657 no 4_565
H30 H13 2.7458 no 4_565
H30 H20 3.3267 no 4_555
H31 C18 2.9086 no 3_567
H31 C19 3.0699 no 3_567
H31 H12 2.6697 no 3_567
H31 H12 3.4713 no 4_565
H31 H13 3.0042 no 3_567
H31 H13 3.2726 no 4_565
H31 H22 3.4337 no 3_557
H32 C27 3.4206 no 4_555
H32 H14 3.3755 no 1_545
H32 H19 3.5977 no 4_555
H32 H20 2.7964 no 4_555
H32 H23 3.3402 no 4_555

loop_
_geom_torsion_atom_site_label_1
_geom_torsion_atom_site_label_2
_geom_torsion_atom_site_label_3
_geom_torsion_atom_site_label_4
_geom_torsion
_geom_torsion_publ_flag
C31 Si1 C35 C36 -34.8(6) no
C31 Si1 C35 C40 138.9(5) no
C35 Si1 C31 C30 85.0(7) no
C35 Si1 C31 C32 -99.6(6) no
C31 Si1 C41 C42 77.7(6) no
C31 Si1 C41 C46 -103.5(5) no
C41 Si1 C31 C30 -36.6(7) no
C41 Si1 C31 C32 138.8(6) no
C47 Si1 C31 C30 -154.7(6) no
C47 Si1 C31 C32 20.7(7) no
C35 Si1 C41 C42 -44.8(6) no
C35 Si1 C41 C46 134.0(5) no
C41 Si1 C35 C36 87.5(5) no
C41 Si1 C35 C40 -98.7(5) no
C47 Si1 C35 C36 -154.0(5) no
C47 Si1 C35 C40 19.7(6) no
C47 Si1 C41 C42 -164.3(5) no
C47 Si1 C41 C46 14.5(6) no
C30 O2 B48 O3 118.0(8) no
C30 O2 B48 O4 -18.7(10) no
C30 O2 B48 N5 -131.9(6) no
B48 O2 C30 C29 137.4(7) no
B48 O2 C30 C31 -49.4(10) no
C42 O3 B48 O2 -17.4(12) no
C42 O3 B48 O4 119.3(8) no
C42 O3 B48 N5 -127.8(7) no
B48 O3 C42 C41 -58.2(10) no
B48 O3 C42 C43 125.4(8) no
C36 O4 B48 O2 116.8(7) no
C36 O4 B48 O3 -18.6(10) no
C36 O4 B48 N5 -130.6(6) no
B48 O4 C36 C35 -47.2(9) no
B48 O4 C36 C37 131.1(7) no
C12 N5 C16 C15 3.4(10) no
C16 N5 C12 C13 -1.9(10) no
C12 N5 B48 O2 -54.8(8) no
C12 N5 B48 O3 62.6(8) no
C12 N5 B48 O4 -176.2(6) no
B48 N5 C12 C13 -178.7(6) no
C16 N5 B48 O2 128.7(7) no
C16 N5 B48 O3 -113.8(8) no
C16 N5 B48 O4 7.3(10) no
B48 N5 C16 C15 179.9(6) no
C7 C6 C11 C10 -1.3(11) no
C11 C6 C7 C8 -0.1(11) no
C6 C7 C8 C9 2.6(10) no
C7 C8 C9 C10 -3.8(10) no
C8 C9 C10 C11 2.3(10) no
C8 C9 C10 C43 -177.8(6) no
C9 C10 C11 C6 0.2(10) no
C9 C10 C43 C42 -134.4(8) no
C9 C10 C43 C44 44.5(10) no
C11 C10 C43 C42 45.6(10) no
C11 C10 C43 C44 -135.5(7) no
C43 C10 C11 C6 -179.7(6) no
N5 C12 C13 C14 -0.3(11) no
C12 C13 C14 C15 1.1(11) no
C13 C14 C15 C16 0.3(11) no
C14 C15 C16 N5 -2.7(12) no
C18 C17 C22 C21 3.9(11) no
C18 C17 C22 C37 -178.3(7) no
C22 C17 C18 C19 -1.5(11) no
C17 C18 C19 C20 -0.6(12) no
C18 C19 C20 C21 0.2(12) no
C19 C20 C21 C22 2.4(12) no
C20 C21 C22 C17 -4.4(12) no
C20 C21 C22 C37 177.8(7) no
C17 C22 C37 C36 57.8(10) no
C17 C22 C37 C38 -120.8(8) no
C21 C22 C37 C36 -124.5(8) no
C21 C22 C37 C38 56.9(10) no
C24 C23 C28 C27 4.3(10) no
C24 C23 C28 C29 -175.0(6) no
C28 C23 C24 C25 -3.7(10) no
C23 C24 C25 C26 0.7(10) no
C24 C25 C26 C27 1.6(10) no
C25 C26 C27 C28 -0.9(11) no
C26 C27 C28 C23 -2.0(10) no
C26 C27 C28 C29 177.4(6) no
C23 C28 C29 C30 -54.0(10) no
C23 C28 C29 C34 127.3(7) no
C27 C28 C29 C30 126.7(7) no
C27 C28 C29 C34 -52.0(10) no
C28 C29 C30 O2 3.3(11) no
C28 C29 C30 C31 -169.6(7) no
C28 C29 C34 C33 177.3(6) no
C30 C29 C34 C33 -1.4(11) no
C34 C29 C30 O2 -178.0(6) no
C34 C29 C30 C31 9.0(11) no
O2 C30 C31 Si1 -7.6(11) no
O2 C30 C31 C32 176.8(6) no
C29 C30 C31 Si1 165.0(7) no
C29 C30 C31 C32 -10.6(12) no
Si1 C31 C32 C33 -170.9(5) no
C30 C31 C32 C33 4.7(11) no
C31 C32 C33 C34 2.3(11) no
C32 C33 C34 C29 -4.0(11) no
Si1 C35 C36 O4 -9.8(9) no
Si1 C35 C36 C37 172.0(5) no
Si1 C35 C40 C39 -174.0(5) no
C36 C35 C40 C39 0.0(10) no
C40 C35 C36 O4 176.0(6) no
C40 C35 C36 C37 -2.1(10) no
O4 C36 C37 C22 3.6(10) no
O4 C36 C37 C38 -177.8(5) no
C35 C36 C37 C22 -178.2(6) no
C35 C36 C37 C38 0.4(10) no
C22 C37 C38 C39 -177.8(6) no
C36 C37 C38 C39 3.6(10) no
C37 C38 C39 C40 -5.6(10) no
C38 C39 C40 C35 3.8(11) no
Si1 C41 C42 O3 4.3(10) no
Si1 C41 C42 C43 -179.6(5) no
Si1 C41 C46 C45 -178.2(5) no
C42 C41 C46 C45 0.7(10) no
C46 C41 C42 O3 -174.5(6) no
C46 C41 C42 C43 1.5(11) no
O3 C42 C43 C10 -6.6(11) no
O3 C42 C43 C44 174.4(6) no
C41 C42 C43 C10 177.2(7) no
C41 C42 C43 C44 -1.8(11) no
C10 C43 C44 C45 -179.3(6) no
C42 C43 C44 C45 -0.2(11) no
C43 C44 C45 C46 2.3(11) no
C44 C45 C46 C41 -2.5(11) no
